data_7119066
loop_
_publ_author_name
'Ming Chen'
'Ning Sun'
'Haoyi Chen'
'Yuanhong Liu'

_publ_section_title
;
 Dioxazoles, a new mild nitrene transfer reagent in gold catalysis: highly
 efficient synthesis of functionalized oxazoles
;
_journal_name_full Chem.Commun.
_journal_page_first 6324
_journal_volume 52
_journal_year 2016
_chemical_formula_sum 'C23 H18 N2 O3 S2'
_chemical_formula_weight 434.51
_chemical_name_systematic
; 
 ? 
;
_space_group_crystal_system monoclinic
_space_group_IT_number 14
_space_group_name_Hall '-P 2ybc'
_space_group_name_H-M_alt 'P 1 21/c 1'
_symmetry_space_group_name_Hall '-P 2ybc'
_symmetry_space_group_name_H-M 'P 1 21/c 1'
_atom_sites_solution_hydrogens mixed
_audit_creation_method SHELXL-2013
_audit_update_record
;
2016-02-23 deposited with the CCDC.
2016-04-04 downloaded from the CCDC.
;
_cell_angle_alpha 90
_cell_angle_beta 91.235(13)
_cell_angle_gamma 90
_cell_formula_units_Z 4
_cell_length_a 18.929(9)
_cell_length_b 12.430(6)
_cell_length_c 8.472(4)
_cell_measurement_reflns_used 1157
_cell_measurement_temperature 293(2)
_cell_measurement_theta_max 38.774
_cell_measurement_theta_min 5.411
_cell_volume 1992.9(16)
_computing_cell_refinement 'Bruker SMART'
_computing_data_collection 'Bruker SMART'
_computing_data_reduction 'Bruker SHELXTL'
_computing_molecular_graphics 'Bruker SHELXTL'
_computing_publication_material 'Bruker SHELXTL'
_computing_structure_refinement 'SHELXL-2013 (Sheldrick, 2013)'
_computing_structure_solution 'Bruker SHELXTL'
_diffrn_ambient_temperature 293(2)
_diffrn_measured_fraction_theta_full 0.999
_diffrn_measured_fraction_theta_max 0.999
_diffrn_measurement_device_type 'CCD area detector'
_diffrn_measurement_method 'phi and omega scans'
_diffrn_radiation_type MoK\a
_diffrn_radiation_wavelength 0.71073
_diffrn_reflns_av_R_equivalents 0.0644
_diffrn_reflns_av_unetI/netI 0.0693
_diffrn_reflns_Laue_measured_fraction_full 0.999
_diffrn_reflns_Laue_measured_fraction_max 0.999
_diffrn_reflns_limit_h_max 21
_diffrn_reflns_limit_h_min -22
_diffrn_reflns_limit_k_max 12
_diffrn_reflns_limit_k_min -15
_diffrn_reflns_limit_l_max 10
_diffrn_reflns_limit_l_min -8
_diffrn_reflns_number 11203
_diffrn_reflns_point_group_measured_fraction_full 0.999
_diffrn_reflns_point_group_measured_fraction_max 0.999
_diffrn_reflns_theta_full 25.242
_diffrn_reflns_theta_max 25.499
_diffrn_reflns_theta_min 1.960
_exptl_absorpt_coefficient_mu 0.296
_exptl_absorpt_correction_T_max 0.7456
_exptl_absorpt_correction_T_min 0.6158
_exptl_absorpt_correction_type multi-scan
_exptl_absorpt_process_details sadabs
_exptl_crystal_colour colorless
_exptl_crystal_density_diffrn 1.448
_exptl_crystal_description prismatic
_exptl_crystal_F_000 904
_exptl_crystal_size_max 0.190
_exptl_crystal_size_mid 0.150
_exptl_crystal_size_min 0.100
_refine_diff_density_max 0.278
_refine_diff_density_min -0.236
_refine_diff_density_rms 0.052
_refine_ls_extinction_coef .
_refine_ls_extinction_method none
_refine_ls_goodness_of_fit_ref 0.995
_refine_ls_hydrogen_treatment mixed
_refine_ls_matrix_type full
_refine_ls_number_parameters 276
_refine_ls_number_reflns 3705
_refine_ls_number_restraints 0
_refine_ls_restrained_S_all 0.995
_refine_ls_R_factor_all 0.0911
_refine_ls_R_factor_gt 0.0529
_refine_ls_shift/su_max 0.038
_refine_ls_shift/su_mean 0.001
_refine_ls_structure_factor_coef Fsqd
_refine_ls_weighting_details 'w=1/[\s^2^(Fo^2^)+(0.0451P)^2^+0.7329P] where P=(Fo^2^+2Fc^2^)/3'
_refine_ls_weighting_scheme calc
_refine_ls_wR_factor_gt 0.1062
_refine_ls_wR_factor_ref 0.1218
_reflns_Friedel_coverage 0.000
_reflns_Friedel_fraction_full .
_reflns_Friedel_fraction_max .
_reflns_number_gt 2463
_reflns_number_total 3705
_reflns_threshold_expression 'I > 2\s(I)'
_cod_data_source_file c6cc02776h2.cif
_cod_data_source_block cd16075
_cod_original_cell_volume 1992.9(17)
_cod_database_code 7119066
_shelx_space_group_comment
; 
The symmetry employed for this shelxl refinement is uniquely defined 
by the following loop, which should always be used as a source of 
symmetry information in preference to the above space-group names. 
They are only intended as comments. 
;
_shelx_estimated_absorpt_t_min 0.946
_shelx_estimated_absorpt_t_max 0.971
_shelxl_version_number 2013-4

loop_
_space_group_symop_operation_xyz
'x, y, z'
'-x, y+1/2, -z+1/2'
'-x, -y, -z'
'x, -y-1/2, z-1/2'

loop_
_atom_site_label
_atom_site_type_symbol
_atom_site_fract_x
_atom_site_fract_y
_atom_site_fract_z
_atom_site_U_iso_or_equiv
_atom_site_adp_type
_atom_site_occupancy
_atom_site_site_symmetry_order
_atom_site_calc_flag
_atom_site_refinement_flags_posn
_atom_site_refinement_flags_adp
_atom_site_refinement_flags_occupancy
_atom_site_disorder_assembly
_atom_site_disorder_group
S1 S 0.42315(4) 0.89888(7) 0.18802(10) 0.0485(3) Uani 1 1 d . . . . .
S2 S 0.15486(4) 1.07280(7) 0.20613(10) 0.0423(2) Uani 1 1 d . . . . .
N1 N 0.24137(12) 1.05950(18) 0.1780(3) 0.0366(6) Uani 1 1 d . . . . .
N2 N 0.24918(13) 0.8652(2) 0.2384(3) 0.0373(6) Uani 1 1 d . . . . .
O1 O 0.20947(12) 0.74794(18) 0.4206(3) 0.0532(6) Uani 1 1 d . . . . .
O2 O 0.13844(12) 1.00700(19) 0.3382(3) 0.0566(7) Uani 1 1 d . . . . .
O3 O 0.14212(12) 1.18576(18) 0.2116(3) 0.0575(6) Uani 1 1 d . . . . .
C1 C 0.28747(16) 1.1390(2) 0.1208(3) 0.0359(7) Uani 1 1 d . . . . .
C2 C 0.27463(19) 1.2441(3) 0.0683(4) 0.0495(9) Uani 1 1 d . . . . .
H2 H 0.2295 1.2737 0.0694 0.059 Uiso 1 1 calc R U . . .
C3 C 0.3311(2) 1.3016(3) 0.0153(4) 0.0544(9) Uani 1 1 d . . . . .
H3 H 0.3240 1.3712 -0.0217 0.065 Uiso 1 1 calc R U . . .
C4 C 0.3985(2) 1.2587(3) 0.0153(4) 0.0595(10) Uani 1 1 d . . . . .
H4 H 0.4356 1.3001 -0.0214 0.071 Uiso 1 1 calc R U . . .
C5 C 0.41195(18) 1.1556(3) 0.0688(4) 0.0480(9) Uani 1 1 d . . . . .
H5 H 0.4575 1.1276 0.0703 0.058 Uiso 1 1 calc R U . . .
C6 C 0.35487(16) 1.0948(2) 0.1206(3) 0.0364(7) Uani 1 1 d . . . . .
C7 C 0.35010(15) 0.9839(2) 0.1701(3) 0.0347(7) Uani 1 1 d . . . . .
C8 C 0.28177(15) 0.9630(2) 0.1986(3) 0.0336(7) Uani 1 1 d . . . . .
C9 C 0.24704(16) 0.8245(2) 0.3877(4) 0.0377(7) Uani 1 1 d . . . . .
C10 C 0.29549(15) 0.8767(2) 0.5074(3) 0.0346(7) Uani 1 1 d . . . . .
C11 C 0.36859(16) 0.8729(2) 0.4908(3) 0.0353(7) Uani 1 1 d . . . . .
C12 C 0.40029(16) 0.8128(2) 0.3548(4) 0.0431(8) Uani 1 1 d . . . . .
H12A H 0.3670 0.7586 0.3181 0.052 Uiso 1 1 calc R U . . .
H12B H 0.4426 0.7760 0.3923 0.052 Uiso 1 1 calc R U . . .
C13 C 0.26716(18) 0.9242(2) 0.6398(4) 0.0440(8) Uani 1 1 d . . . . .
H13 H 0.2185 0.9234 0.6530 0.053 Uiso 1 1 calc R U . . .
C14 C 0.31023(19) 0.9727(3) 0.7524(4) 0.0513(9) Uani 1 1 d . . . . .
H14 H 0.2908 1.0050 0.8403 0.062 Uiso 1 1 calc R U . . .
C15 C 0.38254(19) 0.9727(3) 0.7333(4) 0.0499(9) Uani 1 1 d . . . . .
H15 H 0.4119 1.0067 0.8073 0.060 Uiso 1 1 calc R U . . .
C16 C 0.41127(17) 0.9223(2) 0.6046(4) 0.0432(8) Uani 1 1 d . . . . .
H16 H 0.4601 0.9214 0.5939 0.052 Uiso 1 1 calc R U . . .
C17 C 0.11599(15) 1.0190(2) 0.0335(4) 0.0374(7) Uani 1 1 d . . . . .
C18 C 0.08295(17) 0.9204(3) 0.0379(4) 0.0483(9) Uani 1 1 d . . . . .
H18 H 0.0794 0.8832 0.1327 0.058 Uiso 1 1 calc R U . . .
C19 C 0.05536(17) 0.8778(3) -0.0997(4) 0.0504(9) Uani 1 1 d . . . . .
H19 H 0.0321 0.8120 -0.0963 0.060 Uiso 1 1 calc R U . . .
C20 C 0.06101(16) 0.9296(3) -0.2429(4) 0.0441(8) Uani 1 1 d . . . . .
C21 C 0.09300(17) 1.0297(3) -0.2433(4) 0.0494(9) Uani 1 1 d . . . . .
H21 H 0.0960 1.0672 -0.3379 0.059 Uiso 1 1 calc R U . . .
C22 C 0.12040(17) 1.0749(3) -0.1073(4) 0.0494(9) Uani 1 1 d . . . . .
H22 H 0.1417 1.1423 -0.1098 0.059 Uiso 1 1 calc R U . . .
C23 C 0.0354(2) 0.8763(3) -0.3931(5) 0.0660(11) Uani 1 1 d . . . . .
H23A H 0.0742 0.8405 -0.4419 0.099 Uiso 1 1 calc R U . . .
H23B H 0.0163 0.9297 -0.4638 0.099 Uiso 1 1 calc R U . . .
H23C H -0.0006 0.8247 -0.3693 0.099 Uiso 1 1 calc R U . . .
H2A H 0.2301(16) 0.831(3) 0.162(4) 0.047(10) Uiso 1 1 d . . . . .

loop_
_atom_site_aniso_label
_atom_site_aniso_U_11
_atom_site_aniso_U_22
_atom_site_aniso_U_33
_atom_site_aniso_U_23
_atom_site_aniso_U_13
_atom_site_aniso_U_12
S1 0.0432(5) 0.0550(6) 0.0479(5) 0.0009(4) 0.0131(4) 0.0080(4)
S2 0.0416(5) 0.0470(5) 0.0386(5) -0.0020(4) 0.0082(4) 0.0040(4)
N1 0.0381(15) 0.0321(14) 0.0396(15) 0.0003(11) 0.0019(12) -0.0049(12)
N2 0.0422(16) 0.0355(15) 0.0340(16) -0.0039(12) -0.0018(12) -0.0095(12)
O1 0.0612(15) 0.0467(14) 0.0517(15) 0.0070(11) 0.0037(12) -0.0179(12)
O2 0.0559(14) 0.0747(17) 0.0398(14) 0.0077(12) 0.0160(11) 0.0055(13)
O3 0.0605(15) 0.0459(14) 0.0663(17) -0.0126(12) 0.0087(12) 0.0089(12)
C1 0.0411(18) 0.0364(18) 0.0301(17) -0.0028(13) 0.0008(13) -0.0049(15)
C2 0.059(2) 0.043(2) 0.046(2) 0.0012(16) -0.0026(17) 0.0002(17)
C3 0.074(3) 0.041(2) 0.048(2) 0.0054(16) -0.0005(19) -0.012(2)
C4 0.069(3) 0.057(2) 0.053(2) 0.0062(18) 0.0073(19) -0.027(2)
C5 0.047(2) 0.053(2) 0.045(2) -0.0031(16) 0.0052(16) -0.0109(17)
C6 0.0421(19) 0.0425(18) 0.0247(16) -0.0039(13) 0.0009(13) -0.0078(15)
C7 0.0381(19) 0.0365(17) 0.0296(16) -0.0029(13) 0.0051(13) -0.0003(14)
C8 0.0397(18) 0.0321(17) 0.0289(16) -0.0019(13) 0.0004(13) -0.0027(14)
C9 0.0365(18) 0.0335(18) 0.043(2) -0.0003(14) 0.0076(14) 0.0025(15)
C10 0.0429(19) 0.0297(16) 0.0311(17) 0.0034(13) 0.0028(13) -0.0017(14)
C11 0.0451(19) 0.0305(16) 0.0305(17) 0.0025(13) 0.0022(14) 0.0022(14)
C12 0.0434(19) 0.0400(19) 0.046(2) -0.0023(15) 0.0038(15) 0.0075(15)
C13 0.050(2) 0.0439(19) 0.0380(19) 0.0007(15) 0.0096(15) -0.0003(16)
C14 0.067(3) 0.056(2) 0.0309(18) -0.0128(16) 0.0054(17) 0.0055(19)
C15 0.064(2) 0.048(2) 0.038(2) -0.0070(16) -0.0090(17) -0.0029(18)
C16 0.046(2) 0.0399(18) 0.044(2) 0.0054(15) -0.0032(15) 0.0004(15)
C17 0.0298(16) 0.0402(18) 0.0422(19) -0.0002(15) 0.0050(14) 0.0042(14)
C18 0.045(2) 0.045(2) 0.054(2) 0.0104(17) -0.0006(16) -0.0017(17)
C19 0.050(2) 0.0349(19) 0.066(3) 0.0048(17) -0.0054(18) -0.0025(16)
C20 0.0369(19) 0.043(2) 0.052(2) -0.0037(16) -0.0003(15) 0.0095(16)
C21 0.049(2) 0.057(2) 0.042(2) 0.0070(17) -0.0031(16) -0.0010(18)
C22 0.051(2) 0.044(2) 0.053(2) 0.0072(17) 0.0029(17) -0.0094(16)
C23 0.073(3) 0.060(2) 0.065(3) -0.012(2) -0.005(2) 0.003(2)

loop_
_atom_type_symbol
_atom_type_description
_atom_type_scat_dispersion_real
_atom_type_scat_dispersion_imag
_atom_type_scat_source
C C 0.0033 0.0016 'International Tables Vol C Tables 4.2.6.8 and 6.1.1.4'
H H 0.0000 0.0000 'International Tables Vol C Tables 4.2.6.8 and 6.1.1.4'
N N 0.0061 0.0033 'International Tables Vol C Tables 4.2.6.8 and 6.1.1.4'
O O 0.0106 0.0060 'International Tables Vol C Tables 4.2.6.8 and 6.1.1.4'
S S 0.1246 0.1234 'International Tables Vol C Tables 4.2.6.8 and 6.1.1.4'

loop_
_geom_angle_atom_site_label_1
_geom_angle_atom_site_label_2
_geom_angle_atom_site_label_3
_geom_angle
_geom_angle_site_symmetry_1
_geom_angle_site_symmetry_3
C7 S1 C12 102.77(14) . .
O2 S2 O3 119.98(15) . .
O2 S2 N1 106.65(13) . .
O3 S2 N1 105.64(13) . .
O2 S2 C17 109.90(15) . .
O3 S2 C17 109.53(15) . .
N1 S2 C17 103.80(13) . .
C1 N1 C8 107.2(2) . .
C1 N1 S2 126.6(2) . .
C8 N1 S2 126.12(19) . .
C9 N2 C8 124.4(3) . .
C9 N2 H2A 120(2) . .
C8 N2 H2A 116(2) . .
C6 C1 C2 121.5(3) . .
C6 C1 N1 107.3(3) . .
C2 C1 N1 131.2(3) . .
C3 C2 C1 117.3(3) . .
C3 C2 H2 121.3 . .
C1 C2 H2 121.3 . .
C2 C3 C4 121.7(3) . .
C2 C3 H3 119.1 . .
C4 C3 H3 119.1 . .
C3 C4 C5 121.4(3) . .
C3 C4 H4 119.3 . .
C5 C4 H4 119.3 . .
C4 C5 C6 117.9(3) . .
C4 C5 H5 121.1 . .
C6 C5 H5 121.1 . .
C1 C6 C5 120.2(3) . .
C1 C6 C7 108.3(3) . .
C5 C6 C7 131.4(3) . .
C8 C7 C6 107.6(3) . .
C8 C7 S1 129.1(2) . .
C6 C7 S1 123.3(2) . .
C7 C8 N2 129.6(3) . .
C7 C8 N1 109.2(2) . .
N2 C8 N1 121.2(2) . .
O1 C9 N2 121.9(3) . .
O1 C9 C10 122.2(3) . .
N2 C9 C10 115.9(3) . .
C13 C10 C11 119.9(3) . .
C13 C10 C9 119.3(3) . .
C11 C10 C9 120.7(3) . .
C16 C11 C10 118.6(3) . .
C16 C11 C12 121.0(3) . .
C10 C11 C12 120.4(3) . .
C11 C12 S1 113.9(2) . .
C11 C12 H12A 108.8 . .
S1 C12 H12A 108.8 . .
C11 C12 H12B 108.8 . .
S1 C12 H12B 108.8 . .
H12A C12 H12B 107.7 . .
C14 C13 C10 120.8(3) . .
C14 C13 H13 119.6 . .
C10 C13 H13 119.6 . .
C13 C14 C15 119.4(3) . .
C13 C14 H14 120.3 . .
C15 C14 H14 120.3 . .
C16 C15 C14 120.1(3) . .
C16 C15 H15 120.0 . .
C14 C15 H15 120.0 . .
C15 C16 C11 121.1(3) . .
C15 C16 H16 119.4 . .
C11 C16 H16 119.4 . .
C18 C17 C22 120.4(3) . .
C18 C17 S2 120.0(3) . .
C22 C17 S2 119.6(2) . .
C19 C18 C17 119.0(3) . .
C19 C18 H18 120.5 . .
C17 C18 H18 120.5 . .
C18 C19 C20 122.1(3) . .
C18 C19 H19 118.9 . .
C20 C19 H19 118.9 . .
C19 C20 C21 117.6(3) . .
C19 C20 C23 120.6(3) . .
C21 C20 C23 121.8(3) . .
C22 C21 C20 121.5(3) . .
C22 C21 H21 119.2 . .
C20 C21 H21 119.2 . .
C21 C22 C17 119.2(3) . .
C21 C22 H22 120.4 . .
C17 C22 H22 120.4 . .
C20 C23 H23A 109.5 . .
C20 C23 H23B 109.5 . .
H23A C23 H23B 109.5 . .
C20 C23 H23C 109.5 . .
H23A C23 H23C 109.5 . .
H23B C23 H23C 109.5 . .

loop_
_geom_bond_atom_site_label_1
_geom_bond_atom_site_label_2
_geom_bond_distance
_geom_bond_site_symmetry_2
S1 C7 1.744(3) .
S1 C12 1.831(3) .
S2 O2 1.426(2) .
S2 O3 1.426(2) .
S2 N1 1.668(3) .
S2 C17 1.755(3) .
N1 C1 1.412(4) .
N1 C8 1.431(4) .
N2 C9 1.364(4) .
N2 C8 1.408(4) .
N2 H2A 0.85(3) .
O1 C9 1.224(3) .
C1 C6 1.389(4) .
C1 C2 1.399(4) .
C2 C3 1.370(4) .
C2 H2 0.9300 .
C3 C4 1.383(5) .
C3 H3 0.9300 .
C4 C5 1.380(5) .
C4 H4 0.9300 .
C5 C6 1.397(4) .
C5 H5 0.9300 .
C6 C7 1.444(4) .
C7 C8 1.346(4) .
C9 C10 1.500(4) .
C10 C13 1.386(4) .
C10 C11 1.395(4) .
C11 C16 1.388(4) .
C11 C12 1.508(4) .
C12 H12A 0.9700 .
C12 H12B 0.9700 .
C13 C14 1.379(4) .
C13 H13 0.9300 .
C14 C15 1.382(5) .
C14 H14 0.9300 .
C15 C16 1.379(4) .
C15 H15 0.9300 .
C16 H16 0.9300 .
C17 C18 1.376(4) .
C17 C22 1.385(4) .
C18 C19 1.374(5) .
C18 H18 0.9300 .
C19 C20 1.379(5) .
C19 H19 0.9300 .
C20 C21 1.384(4) .
C20 C23 1.505(5) .
C21 C22 1.374(4) .
C21 H21 0.9300 .
C22 H22 0.9300 .
C23 H23A 0.9600 .
C23 H23B 0.9600 .
C23 H23C 0.9600 .

loop_
_geom_torsion_atom_site_label_1
_geom_torsion_atom_site_label_2
_geom_torsion_atom_site_label_3
_geom_torsion_atom_site_label_4
_geom_torsion
_geom_torsion_site_symmetry_1
_geom_torsion_site_symmetry_2
_geom_torsion_site_symmetry_3
_geom_torsion_site_symmetry_4
O2 S2 N1 C1 -147.3(2) . . . .
O3 S2 N1 C1 -18.6(3) . . . .
C17 S2 N1 C1 96.6(3) . . . .
O2 S2 N1 C8 36.7(3) . . . .
O3 S2 N1 C8 165.5(2) . . . .
C17 S2 N1 C8 -79.3(3) . . . .
C8 N1 C1 C6 -5.2(3) . . . .
S2 N1 C1 C6 178.2(2) . . . .
C8 N1 C1 C2 173.8(3) . . . .
S2 N1 C1 C2 -2.8(5) . . . .
C6 C1 C2 C3 0.5(5) . . . .
N1 C1 C2 C3 -178.4(3) . . . .
C1 C2 C3 C4 -0.9(5) . . . .
C2 C3 C4 C5 0.1(5) . . . .
C3 C4 C5 C6 1.1(5) . . . .
C2 C1 C6 C5 0.7(4) . . . .
N1 C1 C6 C5 179.8(3) . . . .
C2 C1 C6 C7 -175.9(3) . . . .
N1 C1 C6 C7 3.2(3) . . . .
C4 C5 C6 C1 -1.5(5) . . . .
C4 C5 C6 C7 174.2(3) . . . .
C1 C6 C7 C8 0.1(3) . . . .
C5 C6 C7 C8 -176.0(3) . . . .
C1 C6 C7 S1 -179.3(2) . . . .
C5 C6 C7 S1 4.6(5) . . . .
C12 S1 C7 C8 -33.1(3) . . . .
C12 S1 C7 C6 146.2(2) . . . .
C6 C7 C8 N2 174.9(3) . . . .
S1 C7 C8 N2 -5.7(5) . . . .
C6 C7 C8 N1 -3.4(3) . . . .
S1 C7 C8 N1 176.0(2) . . . .
C9 N2 C8 C7 83.3(4) . . . .
C9 N2 C8 N1 -98.5(3) . . . .
C1 N1 C8 C7 5.4(3) . . . .
S2 N1 C8 C7 -178.0(2) . . . .
C1 N1 C8 N2 -173.1(2) . . . .
S2 N1 C8 N2 3.5(4) . . . .
C8 N2 C9 O1 168.9(3) . . . .
C8 N2 C9 C10 -13.3(4) . . . .
O1 C9 C10 C13 -61.6(4) . . . .
N2 C9 C10 C13 120.6(3) . . . .
O1 C9 C10 C11 114.9(3) . . . .
N2 C9 C10 C11 -62.9(4) . . . .
C13 C10 C11 C16 -3.4(4) . . . .
C9 C10 C11 C16 -179.9(3) . . . .
C13 C10 C11 C12 174.5(3) . . . .
C9 C10 C11 C12 -2.0(4) . . . .
C16 C11 C12 S1 -84.5(3) . . . .
C10 C11 C12 S1 97.6(3) . . . .
C7 S1 C12 C11 -43.2(3) . . . .
C11 C10 C13 C14 3.2(5) . . . .
C9 C10 C13 C14 179.8(3) . . . .
C10 C13 C14 C15 -0.7(5) . . . .
C13 C14 C15 C16 -1.6(5) . . . .
C14 C15 C16 C11 1.3(5) . . . .
C10 C11 C16 C15 1.2(4) . . . .
C12 C11 C16 C15 -176.8(3) . . . .
O2 S2 C17 C18 -6.8(3) . . . .
O3 S2 C17 C18 -140.7(3) . . . .
N1 S2 C17 C18 106.9(3) . . . .
O2 S2 C17 C22 174.8(2) . . . .
O3 S2 C17 C22 41.0(3) . . . .
N1 S2 C17 C22 -71.4(3) . . . .
C22 C17 C18 C19 0.9(5) . . . .
S2 C17 C18 C19 -177.4(2) . . . .
C17 C18 C19 C20 1.4(5) . . . .
C18 C19 C20 C21 -2.9(5) . . . .
C18 C19 C20 C23 174.9(3) . . . .
C19 C20 C21 C22 2.1(5) . . . .
C23 C20 C21 C22 -175.7(3) . . . .
C20 C21 C22 C17 0.1(5) . . . .
C18 C17 C22 C21 -1.6(5) . . . .
S2 C17 C22 C21 176.7(2) . . . .
